data_7242605
loop_
_publ_author_name
'Butkiewicz, Helena'
'Sashuk, Volodymyr'
'Danylyuk, Oksana'

_publ_section_title
;
 Incorporation of carboxylated pillar[5]arene and strontium(ii) into
 supramolecular coordination complexes of different nuclearities
;
_journal_issue 18
_journal_name_full CrystEngComm
_journal_page_first 3265
_journal_page_last 3269
_journal_paper_doi 10.1039/D1CE00334H
_journal_volume 23
_journal_year 2021
_chemical_formula_moiety 'C55 H48 O30, 2(C12 H9 N2), 2(C2 H6 O), 4.3 (H2 O)'
_chemical_formula_sum 'C82.5 H86 N4 O36.3'
_chemical_formula_weight 1714.35
_chemical_name_common 'carboxylated pillar[5]arene exclusion complex with phenanthroline'
_space_group_crystal_system triclinic
_space_group_IT_number 2
_space_group_name_Hall '-P 1'
_space_group_name_H-M_alt 'P -1'
_atom_sites_solution_hydrogens geom
_atom_sites_solution_primary direct
_audit_creation_method SHELXL-2013
_audit_update_record
;
2021-03-08 deposited with the CCDC.	2021-04-03 downloaded from the CCDC.
;
_cell_angle_alpha 73.904(3)
_cell_angle_beta 72.539(4)
_cell_angle_gamma 64.366(4)
_cell_formula_units_Z 2
_cell_length_a 13.9854(6)
_cell_length_b 14.3768(5)
_cell_length_c 23.0984(9)
_cell_measurement_reflns_used 12039
_cell_measurement_temperature 100.0(1)
_cell_measurement_theta_max 72.121
_cell_measurement_theta_min 3.591
_cell_volume 3935.1(3)
_computing_cell_refinement
;
CrysAlisPro, Agilent Technologies,
Version 1.171.36.32 (release 02-08-2013 CrysAlis171 .NET)
(compiled Aug  2 2013,16:46:58)
;
_computing_data_collection
;
CrysAlisPro, Agilent Technologies,
Version 1.171.36.32 (release 02-08-2013 CrysAlis171 .NET)
(compiled Aug  2 2013,16:46:58)
;
_computing_data_reduction
;
CrysAlisPro, Agilent Technologies,
Version 1.171.36.32 (release 02-08-2013 CrysAlis171 .NET)
(compiled Aug  2 2013,16:46:58)
;
_computing_structure_refinement 'SHELXL-2013 (Sheldrick, 2013)'
_diffrn_ambient_temperature 100.0(1)
_diffrn_detector_area_resol_mean 16.2974
_diffrn_measured_fraction_theta_full 0.908
_diffrn_measured_fraction_theta_max 0.997
_diffrn_measurement_device_type 'SuperNova, Dual, Cu at zero, Eos'
_diffrn_measurement_method '\w scans'
_diffrn_radiation_type CuK\a
_diffrn_radiation_wavelength 1.54184
_diffrn_reflns_av_R_equivalents 0.0261
_diffrn_reflns_av_unetI/netI 0.0340
_diffrn_reflns_Laue_measured_fraction_full 0.908
_diffrn_reflns_Laue_measured_fraction_max 0.997
_diffrn_reflns_limit_h_max 16
_diffrn_reflns_limit_h_min -11
_diffrn_reflns_limit_k_max 16
_diffrn_reflns_limit_k_min -16
_diffrn_reflns_limit_l_max 26
_diffrn_reflns_limit_l_min -26
_diffrn_reflns_number 23524
_diffrn_reflns_point_group_measured_fraction_full 0.908
_diffrn_reflns_point_group_measured_fraction_max 0.997
_diffrn_reflns_theta_full 67.684
_diffrn_reflns_theta_max 63.691
_diffrn_reflns_theta_min 5.785
_diffrn_source 'SuperNova (Cu) X-ray Source'
_exptl_absorpt_coefficient_mu 0.976
_exptl_absorpt_correction_T_max 1.00000
_exptl_absorpt_correction_T_min 0.84498
_exptl_absorpt_correction_type multi-scan
_exptl_absorpt_process_details
;
CrysAlisPro, Agilent Technologies,
Version 1.171.36.32 (release 02-08-2013 CrysAlis171 .NET)
(compiled Aug  2 2013,16:46:58)
Empirical absorption correction using spherical harmonics,
 implemented in SCALE3 ABSPACK scaling algorithm.
;
_exptl_crystal_colour yellow
_exptl_crystal_density_diffrn 1.447
_exptl_crystal_description prism
_exptl_crystal_F_000 1799
_exptl_crystal_size_max 0.150
_exptl_crystal_size_mid 0.120
_exptl_crystal_size_min 0.100
_refine_diff_density_max 1.283
_refine_diff_density_min -0.576
_refine_diff_density_rms 0.108
_refine_ls_extinction_method none
_refine_ls_goodness_of_fit_ref 1.042
_refine_ls_hydrogen_treatment constr
_refine_ls_matrix_type full
_refine_ls_number_parameters 1274
_refine_ls_number_reflns 12940
_refine_ls_number_restraints 277
_refine_ls_restrained_S_all 1.037
_refine_ls_R_factor_all 0.0995
_refine_ls_R_factor_gt 0.0906
_refine_ls_shift/su_max 0.000
_refine_ls_shift/su_mean 0.000
_refine_ls_structure_factor_coef Fsqd
_refine_ls_weighting_details 'w=1/[\s^2^(Fo^2^)+(0.1683P)^2^+9.2489P] where P=(Fo^2^+2Fc^2^)/3'
_refine_ls_weighting_scheme calc
_refine_ls_wR_factor_gt 0.2682
_refine_ls_wR_factor_ref 0.2780
_reflns_Friedel_coverage 0.000
_reflns_number_gt 11013
_reflns_number_total 12940
_reflns_threshold_expression 'I > 2\s(I)'
_cod_data_source_file d1ce00334h2.cif
_cod_data_source_block pa5_phen_2
_cod_depositor_comments 'Adding full bibliography for 7242603--7242605.cif.'
_cod_original_formula_sum 'C82.50 H86 N4 O36.30'
_cod_database_code 7242605
_shelx_space_group_comment
;
The symmetry employed for this shelxl refinement is uniquely defined
by the following loop, which should always be used as a source of
symmetry information in preference to the above space-group names.
They are only intended as comments.
;
_shelx_estimated_absorpt_t_min 0.867
_shelx_estimated_absorpt_t_max 0.909
_shelxl_version_number 2013-3

loop_
_space_group_symop_operation_xyz
'x, y, z'
'-x, -y, -z'

loop_
_atom_site_label
_atom_site_type_symbol
_atom_site_fract_x
_atom_site_fract_y
_atom_site_fract_z
_atom_site_U_iso_or_equiv
_atom_site_adp_type
_atom_site_occupancy
_atom_site_site_symmetry_order
_atom_site_calc_flag
_atom_site_refinement_flags_posn
_atom_site_refinement_flags_adp
_atom_site_refinement_flags_occupancy
_atom_site_disorder_assembly
_atom_site_disorder_group
O1E O 0.2560(4) -0.1996(4) 0.3775(2) 0.0499(15) Uiso 0.736(9) 1 d D . P A 1
H1E H 0.2176 -0.2286 0.4049 0.075 Uiso 0.736(9) 1 calc R U P A 1
C2E C 0.1594(10) -0.1818(9) 0.2990(5) 0.085(3) Uiso 0.736(9) 1 d D . P A 1
H2E1 H 0.1200 -0.1278 0.2685 0.128 Uiso 0.736(9) 1 calc R U P A 1
H2E2 H 0.1113 -0.2147 0.3284 0.128 Uiso 0.736(9) 1 calc R U P A 1
H2E3 H 0.2223 -0.2350 0.2780 0.128 Uiso 0.736(9) 1 calc R U P A 1
C1E C 0.1972(16) -0.1325(11) 0.3329(8) 0.166(7) Uiso 0.736(9) 1 d D . P A 1
H1E1 H 0.2425 -0.0967 0.3022 0.199 Uiso 0.736(9) 1 calc R U P A 1
H1E2 H 0.1327 -0.0780 0.3530 0.199 Uiso 0.736(9) 1 calc R U P A 1
O10W O 0.0843(15) -0.1877(10) 0.3276(9) 0.069(6) Uani 0.264(9) 1 d . . P A 2
O9W O 0.267(4) -0.057(4) 0.269(2) 0.22(2) Uiso 0.264(9) 1 d . . P A 2
O27 O 0.3899(4) 0.6049(4) 0.2125(3) 0.046(2) Uani 0.690(13) 1 d . . P B 1
O27A O 0.3078(14) 0.6493(10) 0.2489(6) 0.059(6) Uani 0.310(13) 1 d . . P B 2
C2C C 0.4907(11) 0.0408(9) 0.2441(6) 0.052(3) Uiso 0.429(11) 1 d D . P C 1
H2C1 H 0.4322 0.0317 0.2784 0.078 Uiso 0.429(11) 1 calc R U P C 1
H2C2 H 0.5608 -0.0088 0.2540 0.078 Uiso 0.429(11) 1 calc R U P C 1
H2C3 H 0.4829 0.0277 0.2067 0.078 Uiso 0.429(11) 1 calc R U P C 1
O1C O 0.5677(10) 0.1768(10) 0.1838(6) 0.098(5) Uiso 0.429(11) 1 d D . P C 1
H1C H 0.6292 0.1365 0.1911 0.148 Uiso 0.429(11) 1 calc R U P C 1
C1C C 0.4850(11) 0.1538(10) 0.2336(7) 0.071(4) Uiso 0.429(11) 1 d D . P C 1
H1C1 H 0.4130 0.2030 0.2250 0.085 Uiso 0.429(11) 1 calc R U P C 1
H1C2 H 0.4911 0.1665 0.2720 0.085 Uiso 0.429(11) 1 calc R U P C 1
O30 O 0.6194(8) 0.3332(8) 0.0416(6) 0.047(3) Uani 0.429(11) 1 d . . P C 1
H30 H 0.6070 0.3225 0.0803 0.071 Uiso 0.429(11) 1 calc R U P C 1
C1A C 0.4038(17) 0.0221(16) 0.2538(9) 0.127(7) Uiso 0.571(11) 1 d D . P C 2
H1A1 H 0.3297 0.0708 0.2485 0.152 Uiso 0.571(11) 1 calc R U P C 2
H1A2 H 0.4309 -0.0284 0.2253 0.152 Uiso 0.571(11) 1 calc R U P C 2
O1A O 0.397(2) -0.0334(19) 0.3148(10) 0.246(11) Uiso 0.571(11) 1 d D . P C 2
H1A H 0.3560 -0.0653 0.3216 0.368 Uiso 0.571(11) 1 calc R U P C 2
C2A C 0.4756(19) 0.084(2) 0.2350(12) 0.145(9) Uiso 0.571(11) 1 d D . P C 2
H2A1 H 0.4748 0.1201 0.1923 0.218 Uiso 0.571(11) 1 calc R U P C 2
H2A2 H 0.5500 0.0367 0.2386 0.218 Uiso 0.571(11) 1 calc R U P C 2
H2A3 H 0.4486 0.1361 0.2621 0.218 Uiso 0.571(11) 1 calc R U P C 2
O30A O 0.5886(9) 0.3861(11) 0.0233(4) 0.073(3) Uani 0.571(11) 1 d . . P C 2
H30A H 0.5740 0.4017 0.0583 0.109 Uiso 0.571(11) 1 calc R U P C 2
O1W O 0.3117(3) 0.4206(3) -0.06487(15) 0.0493(8) Uani 1 1 d . . . D 2
O3W O 0.6167(4) 0.4857(5) 0.1884(2) 0.0975(18) Uani 1 1 d . . . E 2
O6W O 0.6275(8) 0.2787(9) 0.1576(5) 0.085(3) Uiso 0.5 1 d . . P F 1
O6WB O 0.5435(14) 0.4210(14) 0.1389(8) 0.069(4) Uiso 0.25 1 d . . P G 2
O6WA O 0.6091(14) 0.3506(14) 0.1302(8) 0.064(4) Uiso 0.25 1 d . . P H 3
O13 O 0.0580(2) 0.1987(2) 0.24934(12) 0.0272(6) Uani 1 1 d . . . . .
O28 O 0.3647(2) 0.3104(2) 0.06144(12) 0.0288(6) Uani 1 1 d . . . . .
O25 O 0.2650(2) 0.4216(2) 0.26478(12) 0.0279(6) Uani 1 1 d . . . . .
O10 O 0.1987(2) 0.1017(2) 0.44898(12) 0.0302(6) Uani 1 1 d . . . . .
O7 O 0.5411(2) -0.2270(2) 0.44170(13) 0.0313(6) Uani 1 1 d . . . . .
O16 O 0.7116(2) -0.0356(2) 0.07186(13) 0.0329(6) Uani 1 1 d . . . . .
O17 O 0.8736(2) 0.1116(2) -0.00150(13) 0.0314(6) Uani 1 1 d . . . . .
H17 H 0.9411 0.0943 -0.0094 0.047 Uiso 1 1 calc R U . . .
O14 O -0.0490(2) 0.1227(2) 0.35402(12) 0.0334(6) Uani 1 1 d . . . . .
H14 H -0.0886 0.0999 0.3846 0.050 Uiso 1 1 calc R U . . .
O22 O 0.5655(2) 0.1631(2) 0.37803(13) 0.0326(6) Uani 1 1 d . . . . .
O4 O 0.5760(3) -0.2972(3) 0.23128(13) 0.0400(7) Uani 1 1 d . . . . .
O1 O 0.3145(2) -0.0549(2) 0.09999(14) 0.0324(6) Uani 1 1 d . . . . .
C29 C 0.1583(3) 0.3058(3) 0.20575(16) 0.0204(7) Uani 1 1 d . . . . .
O19 O 0.8537(3) -0.1444(3) 0.26283(14) 0.0425(8) Uani 1 1 d . . . . .
O8 O 0.5622(2) -0.4201(2) 0.47067(14) 0.0355(7) Uani 1 1 d . . . . .
C30 C 0.1348(3) 0.2233(3) 0.20094(16) 0.0208(7) Uani 1 1 d . . . . .
O9 O 0.3894(2) -0.3804(2) 0.52160(15) 0.0380(7) Uani 1 1 d . . . . .
H9 H 0.4053 -0.4447 0.5247 0.057 Uiso 1 1 calc R U . . .
C25 C 0.1720(3) 0.3080(3) 0.31035(16) 0.0214(7) Uani 1 1 d . . . . .
O18 O 0.9161(2) -0.0604(2) 0.03456(14) 0.0342(7) Uani 1 1 d . . . . .
O3 O 0.1164(2) -0.0381(2) 0.12330(14) 0.0350(7) Uani 1 1 d . . . . .
C34 C 0.2363(3) 0.3337(3) 0.15936(16) 0.0212(7) Uani 1 1 d . . . . .
H34 H 0.2531 0.3897 0.1616 0.025 Uiso 1 1 calc R U . . .
C24 C 0.1557(3) 0.2262(3) 0.35545(16) 0.0223(7) Uani 1 1 d . . . . .
H24 H 0.1015 0.2030 0.3555 0.027 Uiso 1 1 calc R U . . .
C23 C 0.2175(3) 0.1779(3) 0.40033(16) 0.0241(8) Uani 1 1 d . . . . .
C26 C 0.2538(3) 0.3391(3) 0.31073(16) 0.0224(7) Uani 1 1 d . . . . .
O2 O 0.1575(2) -0.2105(2) 0.14823(14) 0.0375(7) Uani 1 1 d . . . . .
C19 C 0.5621(3) 0.0642(3) 0.39262(17) 0.0261(8) Uani 1 1 d . . . . .
O20 O 0.9137(2) 0.0526(2) 0.13982(15) 0.0407(7) Uani 1 1 d . . . . .
H20 H 0.9794 0.0125 0.1360 0.061 Uiso 1 1 calc R U . . .
C16 C 0.5422(3) -0.1266(3) 0.42656(16) 0.0250(8) Uani 1 1 d . . . . .
C27 C 0.3171(3) 0.2896(3) 0.35478(16) 0.0239(8) Uani 1 1 d . . . . .
H27 H 0.3729 0.3112 0.3539 0.029 Uiso 1 1 calc R U . . .
C22 C 0.2997(3) 0.2086(3) 0.40036(16) 0.0237(7) Uani 1 1 d . . . . .
C13 C 0.7806(3) -0.1861(3) 0.19356(18) 0.0266(8) Uani 1 1 d . . . . .
H13 H 0.8236 -0.1603 0.1580 0.032 Uiso 1 1 calc R U . . .
C28 C 0.1048(3) 0.3600(3) 0.26134(16) 0.0217(7) Uani 1 1 d . . . . .
H28A H 0.0961 0.4345 0.2487 0.026 Uiso 1 1 calc R U . . .
H28B H 0.0318 0.3576 0.2784 0.026 Uiso 1 1 calc R U . . .
C1 C 0.4226(3) 0.0443(3) 0.06906(16) 0.0227(7) Uani 1 1 d . . . . .
C32 C 0.2654(3) 0.1997(3) 0.10455(16) 0.0203(7) Uani 1 1 d . . . . .
C5 C 0.6092(3) -0.0352(3) 0.07880(17) 0.0247(8) Uani 1 1 d . . . . .
C15 C 0.6396(3) -0.1209(3) 0.39066(16) 0.0251(8) Uani 1 1 d . . . . .
C3 C 0.5029(3) -0.1398(3) 0.11121(17) 0.0264(8) Uani 1 1 d . . . . .
H3C H 0.4958 -0.2054 0.1274 0.032 Uiso 1 1 calc R U . . .
C31 C 0.1865(3) 0.1721(3) 0.15071(16) 0.0209(7) Uani 1 1 d . . . . .
H31 H 0.1681 0.1175 0.1477 0.025 Uiso 1 1 calc R U . . .
O11 O 0.1324(3) -0.0247(3) 0.54585(15) 0.0538(9) Uani 1 1 d . . . . .
C46 C 0.7301(3) 0.0558(3) 0.04038(19) 0.0299(8) Uani 1 1 d . . . . .
H46A H 0.6939 0.1105 0.0668 0.036 Uiso 1 1 calc R U . . .
H46B H 0.7007 0.0831 0.0024 0.036 Uiso 1 1 calc R U . . .
C35 C 0.3261(3) 0.1398(3) 0.05172(16) 0.0231(7) Uani 1 1 d . . . . .
H35A H 0.3511 0.1858 0.0154 0.028 Uiso 1 1 calc R U . . .
H35B H 0.2770 0.1179 0.0405 0.028 Uiso 1 1 calc R U . . .
O15 O -0.0700(3) 0.0169(3) 0.30871(16) 0.0560(10) Uani 1 1 d . . . . .
O24 O 0.5680(3) 0.3458(3) 0.35795(15) 0.0490(8) Uani 1 1 d . . . . .
H24A H 0.5698 0.4058 0.3492 0.074 Uiso 1 1 calc R U . . .
O26 O 0.2366(3) 0.6046(2) 0.20037(17) 0.0485(9) Uani 1 1 d . . . . .
H26 H 0.2162 0.6701 0.1912 0.073 Uiso 1 1 calc R U . . .
C33 C 0.2894(3) 0.2809(3) 0.10992(16) 0.0216(7) Uani 1 1 d . . . . .
C17 C 0.4563(3) -0.0393(3) 0.44554(17) 0.0255(8) Uani 1 1 d . . . . .
H17C H 0.3909 -0.0459 0.4702 0.031 Uiso 1 1 calc R U . . .
C21 C 0.3689(3) 0.1547(3) 0.44825(17) 0.0248(8) Uani 1 1 d . . . . .
H21A H 0.3957 0.2039 0.4545 0.030 Uiso 1 1 calc R U . . .
H21B H 0.3243 0.1343 0.4879 0.030 Uiso 1 1 calc R U . . .
O12 O 0.1624(3) -0.1336(3) 0.48477(16) 0.0517(9) Uani 1 1 d . . . . .
C36 C 0.3000(3) -0.1505(3) 0.12613(19) 0.0299(8) Uani 1 1 d . . . . .
H36A H 0.3199 -0.1774 0.1670 0.036 Uiso 1 1 calc R U . . .
H36B H 0.3468 -0.2035 0.0993 0.036 Uiso 1 1 calc R U . . .
C11 C 0.7281(3) -0.2230(3) 0.30486(18) 0.0260(8) Uani 1 1 d . . . . .
C4 C 0.6019(3) -0.1325(3) 0.10459(16) 0.0245(8) Uani 1 1 d . . . . .
C6 C 0.5222(3) 0.0512(3) 0.06191(16) 0.0230(7) Uani 1 1 d . . . . .
H6 H 0.5299 0.1165 0.0452 0.028 Uiso 1 1 calc R U . . .
C20 C 0.6482(3) -0.0239(3) 0.37417(17) 0.0278(8) Uani 1 1 d . . . . .
H201 H 0.7142 -0.0181 0.3499 0.033 Uiso 1 1 calc R U . . .
C47 C 0.8500(3) 0.0281(3) 0.02466(18) 0.0275(8) Uani 1 1 d . . . . .
C18 C 0.4640(3) 0.0586(3) 0.42899(16) 0.0243(8) Uani 1 1 d . . . . .
C14 C 0.7324(3) -0.2164(3) 0.36821(18) 0.0286(8) Uani 1 1 d . . . . .
H14A H 0.7281 -0.2802 0.3974 0.034 Uiso 1 1 calc R U . . .
H14B H 0.8021 -0.2126 0.3666 0.034 Uiso 1 1 calc R U . . .
C10 C 0.6586(3) -0.2632(3) 0.29798(18) 0.0305(9) Uani 1 1 d . . . . .
H10 H 0.6173 -0.2912 0.3335 0.037 Uiso 1 1 calc R U . . .
C12 C 0.7884(3) -0.1832(3) 0.25154(18) 0.0279(8) Uani 1 1 d . . . . .
C37 C 0.1818(3) -0.1304(3) 0.13265(18) 0.0301(8) Uani 1 1 d . . . . .
O5 O 0.5708(3) -0.4631(3) 0.32084(16) 0.0518(9) Uani 1 1 d . . . . .
C8 C 0.7107(3) -0.2260(3) 0.18675(17) 0.0248(8) Uani 1 1 d . . . . .
C40 C 0.4487(3) -0.2419(3) 0.48102(19) 0.0292(8) Uani 1 1 d . . . . .
H40A H 0.3844 -0.2005 0.4622 0.035 Uiso 1 1 calc R U . . .
H40B H 0.4341 -0.2203 0.5210 0.035 Uiso 1 1 calc R U . . .
C52 C 0.3411(4) 0.4613(3) 0.26482(19) 0.0342(9) Uani 1 1 d . . . . .
H52A H 0.4152 0.4134 0.2485 0.041 Uiso 1 1 calc R U . . .
H52B H 0.3375 0.4657 0.3075 0.041 Uiso 1 1 calc R U . . .
O21 O 0.7575(3) 0.0532(3) 0.20058(19) 0.0582(10) Uani 1 1 d . . . . .
O23 O 0.7156(3) 0.3119(3) 0.2817(2) 0.0652(11) Uani 1 1 d . . . . .
C41 C 0.4738(3) -0.3572(3) 0.48993(18) 0.0288(8) Uani 1 1 d . . . . .
C50 C 0.6618(4) 0.1717(3) 0.3386(2) 0.0369(10) Uani 1 1 d . . . . .
H50A H 0.6761 0.1453 0.3003 0.044 Uiso 1 1 calc R U . . .
H50B H 0.7238 0.1285 0.3591 0.044 Uiso 1 1 calc R U . . .
C9 C 0.6488(3) -0.2628(3) 0.23998(19) 0.0294(8) Uani 1 1 d . . . . .
O6 O 0.4109(3) -0.3780(4) 0.37309(18) 0.0656(11) Uani 1 1 d . . . . .
H6A H 0.3585 -0.3207 0.3678 0.098 Uiso 1 1 calc R U . . .
C2 C 0.4148(3) -0.0530(3) 0.09451(17) 0.0251(8) Uani 1 1 d . . . . .
C7 C 0.6986(3) -0.2262(3) 0.12357(18) 0.0274(8) Uani 1 1 d . . . . .
H7A H 0.7652 -0.2252 0.0929 0.033 Uiso 1 1 calc R U . . .
H7B H 0.6897 -0.2912 0.1243 0.033 Uiso 1 1 calc R U . . .
C44 C 0.0327(4) 0.1150(3) 0.24684(19) 0.0345(9) Uani 1 1 d . . . . .
H44A H 0.1008 0.0545 0.2369 0.041 Uiso 1 1 calc R U . . .
H44B H -0.0072 0.1365 0.2134 0.041 Uiso 1 1 calc R U . . .
C48 C 0.9180(3) -0.1018(4) 0.2119(2) 0.0371(10) Uani 1 1 d . . . . .
H48A H 0.9493 -0.1470 0.1800 0.044 Uiso 1 1 calc R U . . .
H48B H 0.9788 -0.1018 0.2254 0.044 Uiso 1 1 calc R U . . .
C42 C 0.1622(4) 0.0331(4) 0.4374(2) 0.0417(11) Uani 1 1 d . . . . .
H42A H 0.2140 -0.0022 0.4029 0.050 Uiso 1 1 calc R U . . .
H42B H 0.0909 0.0732 0.4255 0.050 Uiso 1 1 calc R U . . .
C51 C 0.6507(4) 0.2844(3) 0.3230(2) 0.0411(10) Uani 1 1 d . . . . .
C43 C 0.1518(3) -0.0482(3) 0.4947(2) 0.0341(9) Uani 1 1 d . . . . .
C45 C -0.0351(3) 0.0820(3) 0.30684(19) 0.0324(9) Uani 1 1 d . . . . .
C39 C 0.4904(4) -0.3819(4) 0.3259(2) 0.0384(10) Uani 1 1 d . . . . .
C49 C 0.8549(4) 0.0074(4) 0.1841(2) 0.0405(10) Uani 1 1 d . . . . .
C53 C 0.3177(4) 0.5678(4) 0.2257(2) 0.0454(12) Uani 1 1 d . . . . .
O29 O 0.5185(3) 0.3467(3) -0.02956(19) 0.0622(11) Uani 1 1 d . . . . .
C55 C 0.5213(4) 0.3507(5) 0.0209(3) 0.0592(15) Uani 1 1 d . . . . .
C38 C 0.4802(4) -0.2854(4) 0.2782(2) 0.0424(11) Uani 1 1 d . . . . .
H38A H 0.4186 -0.2679 0.2591 0.051 Uiso 1 1 calc R U . . .
H38B H 0.4639 -0.2264 0.2984 0.051 Uiso 1 1 calc R U . . .
C54 C 0.4333(4) 0.3432(5) 0.0773(2) 0.0478(12) Uani 1 1 d . . . . .
H54A H 0.4659 0.2922 0.1117 0.057 Uiso 1 1 calc R U . . .
H54B H 0.3916 0.4122 0.0906 0.057 Uiso 1 1 calc R U . . .
N1X N 0.0797(3) 0.3543(2) 0.02613(15) 0.0280(7) Uani 1 1 d . . . . .
N2X N 0.1499(3) 0.5015(2) 0.03054(16) 0.0306(7) Uani 1 1 d . . . . .
H2X H 0.1803 0.4622 0.0017 0.037 Uiso 1 1 calc R U . . .
C5X C 0.0645(3) 0.4891(3) 0.07407(18) 0.0290(8) Uani 1 1 d . . . . .
C12X C 0.0277(3) 0.4102(3) 0.07255(18) 0.0272(8) Uani 1 1 d . . . . .
C10X C -0.0383(3) 0.2594(3) 0.0714(2) 0.0356(9) Uani 1 1 d . . . . .
H10X H -0.0589 0.2054 0.0698 0.043 Uiso 1 1 calc R U . . .
C8X C -0.0583(3) 0.3960(3) 0.11934(19) 0.0326(9) Uani 1 1 d . . . . .
C6X C -0.0727(3) 0.5349(3) 0.1662(2) 0.0386(10) Uani 1 1 d . . . . .
H6X H -0.1071 0.5770 0.1975 0.046 Uiso 1 1 calc R U . . .
C11X C 0.0466(3) 0.2799(3) 0.02659(19) 0.0298(8) Uani 1 1 d . . . . .
H11X H 0.0824 0.2387 -0.0051 0.036 Uiso 1 1 calc R U . . .
C4X C 0.0149(4) 0.5512(3) 0.1200(2) 0.0348(9) Uani 1 1 d . . . . .
C7X C -0.1084(3) 0.4606(4) 0.1667(2) 0.0391(10) Uani 1 1 d . . . . .
H7X H -0.1666 0.4509 0.1985 0.047 Uiso 1 1 calc R U . . .
C9X C -0.0909(3) 0.3173(3) 0.1172(2) 0.0367(10) Uani 1 1 d . . . . .
H9X H -0.1492 0.3049 0.1476 0.044 Uiso 1 1 calc R U . . .
C1X C 0.1897(4) 0.5712(3) 0.0297(2) 0.0392(10) Uani 1 1 d . . . . .
H1X H 0.2499 0.5772 -0.0016 0.047 Uiso 1 1 calc R U . . .
C3X C 0.0576(4) 0.6241(3) 0.1190(2) 0.0424(11) Uani 1 1 d . . . . .
H3X H 0.0262 0.6667 0.1500 0.051 Uiso 1 1 calc R U . . .
C2X C 0.1438(4) 0.6347(3) 0.0740(2) 0.0451(12) Uani 1 1 d . . . . .
H2X1 H 0.1715 0.6849 0.0732 0.054 Uiso 1 1 calc R U . . .
N1Y N 0.1504(6) 0.3900(5) 0.4846(3) 0.0331(17) Uani 0.644(6) 1 d . U P I 1
N2Y N 0.0016(5) 0.3280(4) 0.4792(3) 0.0401(14) Uani 0.644(6) 1 d . U P I 1
H2Y H 0.0421 0.2981 0.5071 0.048 Uiso 0.644(6) 1 calc R U P I 1
C1Y C 0.2287(6) 0.4213(6) 0.4848(3) 0.0263(15) Uani 0.644(6) 1 d . U P I 1
H1Y H 0.2728 0.3831 0.5144 0.032 Uiso 0.644(6) 1 calc R U P I 1
C2Y C 0.2495(5) 0.5087(6) 0.4429(3) 0.0303(13) Uani 0.644(6) 1 d . U P I 1
H2Y1 H 0.3064 0.5264 0.4448 0.036 Uiso 0.644(6) 1 calc R U P I 1
C3Y C 0.1862(5) 0.5659(5) 0.4004(3) 0.0310(14) Uani 0.644(6) 1 d . U P I 1
H3Y H 0.1977 0.6250 0.3733 0.037 Uiso 0.644(6) 1 calc R U P I 1
C4Y C 0.1045(10) 0.5375(8) 0.3967(6) 0.0302(18) Uani 0.644(6) 1 d . U P I 1
C5Y C 0.0919(6) 0.4501(5) 0.4399(4) 0.0322(15) Uani 0.644(6) 1 d . U P I 1
C6Y C 0.0330(7) 0.5925(11) 0.3546(7) 0.038(2) Uani 0.644(6) 1 d . U P I 1
H6Y H 0.0370 0.6545 0.3276 0.046 Uiso 0.644(6) 1 calc R U P I 1
C7Y C -0.0421(7) 0.5547(7) 0.3536(4) 0.0435(17) Uani 0.644(6) 1 d . U P I 1
H7Y H -0.0870 0.5887 0.3242 0.052 Uiso 0.644(6) 1 calc R U P I 1
C8Y C -0.0526(6) 0.4627(8) 0.3975(5) 0.0390(16) Uani 0.644(6) 1 d . U P I 1
C9Y C 0.0129(7) 0.4151(6) 0.4387(4) 0.0358(14) Uani 0.644(6) 1 d . U P I 1
C10Y C -0.1280(6) 0.4238(6) 0.3956(4) 0.0478(17) Uani 0.644(6) 1 d . U P I 1
H10Y H -0.1755 0.4567 0.3675 0.057 Uiso 0.644(6) 1 calc R U P I 1
C11Y C -0.1277(7) 0.3326(6) 0.4385(4) 0.0409(17) Uani 0.644(6) 1 d . U P I 1
H11Y H -0.1758 0.3022 0.4381 0.049 Uiso 0.644(6) 1 calc R U P I 1
C12Y C -0.0653(6) 0.2869(6) 0.4789(4) 0.0456(16) Uani 0.644(6) 1 d . U P I 1
H12Y H -0.0685 0.2256 0.5071 0.055 Uiso 0.644(6) 1 calc R U P I 1
O2WA O 0.0883(7) 0.1616(6) 0.5775(3) 0.057(2) Uani 0.644(6) 1 d . . P I 1
N1Z N 0.0988(10) 0.3712(10) 0.4772(5) 0.0437(16) Uani 0.356(6) 1 d . U P I 2
H1Z H 0.0778 0.3199 0.4986 0.052 Uiso 0.356(6) 1 calc R U P I 2
N2Z N -0.0622(8) 0.3610(9) 0.4426(5) 0.0423(15) Uani 0.356(6) 1 d . U P I 2
C1Z C 0.1857(17) 0.3951(18) 0.4841(10) 0.0436(16) Uani 0.356(6) 1 d . U P I 2
H1Z1 H 0.2192 0.3456 0.5162 0.052 Uiso 0.356(6) 1 calc R U P I 2
C2Z C 0.2296(12) 0.4588(18) 0.4616(10) 0.0439(16) Uani 0.356(6) 1 d . U P I 2
H2Z H 0.2897 0.4572 0.4735 0.053 Uiso 0.356(6) 1 calc R U P I 2
C3Z C 0.1835(12) 0.5252(14) 0.4211(8) 0.0437(16) Uani 0.356(6) 1 d . U P I 2
H3Z H 0.2079 0.5807 0.4011 0.052 Uiso 0.356(6) 1 calc R U P I 2
C4Z C 0.095(2) 0.523(2) 0.4029(14) 0.0426(15) Uani 0.356(6) 1 d . U P I 2
C5Z C 0.0594(15) 0.4420(15) 0.4328(8) 0.0425(15) Uani 0.356(6) 1 d . U P I 2
C6Z C 0.0538(17) 0.593(2) 0.3496(14) 0.0420(16) Uani 0.356(6) 1 d . U P I 2
H6Z H 0.0846 0.6430 0.3262 0.050 Uiso 0.356(6) 1 calc R U P I 2
C7Z C -0.0289(12) 0.5881(13) 0.3333(8) 0.0412(15) Uani 0.356(6) 1 d . U P I 2
H7Z H -0.0600 0.6386 0.3008 0.049 Uiso 0.356(6) 1 calc R U P I 2
C8Z C -0.0700(11) 0.5079(15) 0.3643(8) 0.0408(15) Uani 0.356(6) 1 d . U P I 2
C9Z C -0.0223(15) 0.4393(15) 0.4120(10) 0.0418(15) Uani 0.356(6) 1 d . U P I 2
C10Z C -0.1531(10) 0.4966(11) 0.3491(6) 0.0413(15) Uani 0.356(6) 1 d . U P I 2
H10Z H -0.1859 0.5464 0.3169 0.050 Uiso 0.356(6) 1 calc R U P I 2
C11Z C -0.1893(10) 0.4199(10) 0.3772(6) 0.0418(15) Uani 0.356(6) 1 d . U P I 2
H11Z H -0.2447 0.4137 0.3646 0.050 Uiso 0.356(6) 1 calc R U P I 2
C12Z C -0.1494(13) 0.3596(15) 0.4185(8) 0.0418(16) Uani 0.356(6) 1 d . U P I 2
H12Z H -0.1756 0.3052 0.4381 0.050 Uiso 0.356(6) 1 calc R U P I 2
O8WA O 0.048(2) 0.2035(14) 0.5507(12) 0.104(11) Uani 0.25 1 d . . P J 2
O11W O -0.064(2) 0.231(2) 0.5466(12) 0.059(6) Uiso 0.15 1 d . . P J 2

loop_
_atom_site_aniso_label
_atom_site_aniso_U_11
_atom_site_aniso_U_22
_atom_site_aniso_U_33
_atom_site_aniso_U_23
_atom_site_aniso_U_13
_atom_site_aniso_U_12
O10W 0.098(14) 0.027(7) 0.098(13) -0.008(7) -0.065(11) -0.012(7)
O27 0.045(3) 0.042(3) 0.060(4) 0.012(2) -0.022(3) -0.032(3)
O27A 0.098(13) 0.053(8) 0.057(9) 0.006(6) -0.039(9) -0.050(8)
O30 0.031(5) 0.040(5) 0.070(7) -0.003(4) 0.000(4) -0.024(4)
O30A 0.062(6) 0.117(9) 0.066(5) 0.009(6) -0.011(4) -0.074(7)
O1W 0.066(2) 0.057(2) 0.0362(17) -0.0101(15) -0.0031(15) -0.0370(18)
O3W 0.072(3) 0.123(4) 0.043(2) 0.001(2) 0.003(2) -0.006(3)
O13 0.0313(14) 0.0319(14) 0.0244(13) -0.0081(11) 0.0045(11) -0.0224(12)
O28 0.0296(14) 0.0359(14) 0.0272(14) -0.0099(11) 0.0050(11) -0.0227(12)
O25 0.0378(15) 0.0279(13) 0.0268(14) 0.0016(11) -0.0106(11) -0.0216(12)
O10 0.0437(16) 0.0365(15) 0.0213(13) 0.0023(11) -0.0088(11) -0.0282(13)
O7 0.0355(15) 0.0263(13) 0.0343(15) -0.0033(11) 0.0011(12) -0.0203(12)
O16 0.0256(13) 0.0327(14) 0.0379(16) 0.0055(12) -0.0052(11) -0.0168(12)
O17 0.0295(14) 0.0291(14) 0.0387(16) -0.0019(12) -0.0073(12) -0.0163(12)
O14 0.0417(16) 0.0403(16) 0.0245(14) -0.0048(12) 0.0002(12) -0.0266(13)
O22 0.0376(15) 0.0284(14) 0.0364(15) -0.0027(11) -0.0023(12) -0.0222(12)
O4 0.0545(18) 0.0540(18) 0.0315(15) -0.0072(13) -0.0046(13) -0.0417(16)
O1 0.0289(14) 0.0262(14) 0.0455(17) -0.0045(12) -0.0069(12) -0.0152(11)
C29 0.0198(16) 0.0213(17) 0.0194(17) -0.0027(13) -0.0055(13) -0.0068(14)
O19 0.0503(18) 0.069(2) 0.0290(15) -0.0037(14) -0.0039(13) -0.0468(17)
O8 0.0302(15) 0.0284(14) 0.0497(18) -0.0051(13) -0.0032(13) -0.0170(13)
C30 0.0202(17) 0.0239(17) 0.0191(17) -0.0027(14) -0.0030(13) -0.0102(14)
O9 0.0312(15) 0.0287(15) 0.0535(19) -0.0054(13) 0.0008(13) -0.0180(12)
C25 0.0233(17) 0.0235(17) 0.0204(17) -0.0092(14) -0.0022(14) -0.0098(14)
O18 0.0285(14) 0.0281(15) 0.0481(17) -0.0023(12) -0.0095(12) -0.0143(12)
O3 0.0331(15) 0.0303(15) 0.0419(17) -0.0032(12) -0.0045(12) -0.0162(13)
C34 0.0219(17) 0.0214(17) 0.0242(18) -0.0044(14) -0.0056(14) -0.0109(14)
C24 0.0246(18) 0.0263(18) 0.0187(17) -0.0065(14) -0.0009(14) -0.0128(15)
C23 0.0303(19) 0.0250(18) 0.0180(17) -0.0052(14) -0.0014(14) -0.0129(15)
C26 0.0305(19) 0.0218(17) 0.0179(17) -0.0053(14) -0.0037(14) -0.0124(15)
O2 0.0413(16) 0.0326(15) 0.0447(17) -0.0002(13) -0.0096(13) -0.0231(13)
C19 0.036(2) 0.0264(19) 0.0234(18) -0.0014(15) -0.0082(16) -0.0193(17)
O20 0.0362(16) 0.0420(17) 0.0472(18) -0.0005(14) -0.0081(14) -0.0226(14)
C16 0.035(2) 0.0252(18) 0.0203(18) 0.0025(14) -0.0083(15) -0.0187(16)
C27 0.0290(19) 0.0280(18) 0.0220(18) -0.0088(15) -0.0032(15) -0.0162(16)
C22 0.0290(19) 0.0250(18) 0.0196(17) -0.0069(14) -0.0042(14) -0.0113(15)
C13 0.0234(18) 0.0268(19) 0.0270(19) -0.0049(15) -0.0004(15) -0.0100(15)
C28 0.0231(17) 0.0240(17) 0.0191(17) -0.0069(14) -0.0021(14) -0.0096(14)
C1 0.0263(18) 0.0268(18) 0.0174(17) -0.0098(14) 0.0007(14) -0.0120(15)
C32 0.0186(16) 0.0226(17) 0.0208(17) -0.0056(14) -0.0051(13) -0.0070(14)
C5 0.0236(18) 0.0314(19) 0.0235(18) -0.0080(15) 0.0008(14) -0.0163(16)
C15 0.0321(19) 0.0293(19) 0.0196(17) -0.0003(14) -0.0084(15) -0.0172(16)
C3 0.0304(19) 0.0250(18) 0.0267(19) -0.0090(15) 0.0003(15) -0.0144(16)
C31 0.0235(17) 0.0229(17) 0.0198(17) -0.0031(14) -0.0063(14) -0.0110(14)
O11 0.085(3) 0.065(2) 0.0291(17) 0.0012(15) -0.0027(16) -0.056(2)
C46 0.029(2) 0.0283(19) 0.034(2) -0.0012(16) -0.0077(16) -0.0145(16)
C35 0.0259(18) 0.0251(18) 0.0209(18) -0.0064(14) -0.0018(14) -0.0127(15)
O15 0.083(3) 0.070(2) 0.0382(18) -0.0158(16) 0.0121(17) -0.063(2)
O24 0.075(2) 0.0388(17) 0.0417(18) -0.0066(14) -0.0006(16) -0.0372(17)
O26 0.0534(19) 0.0350(16) 0.069(2) 0.0128(16) -0.0315(18) -0.0279(15)
C33 0.0195(17) 0.0251(18) 0.0215(17) -0.0043(14) -0.0029(14) -0.0104(14)
C17 0.0314(19) 0.0301(19) 0.0227(18) 0.0000(15) -0.0101(15) -0.0184(16)
C21 0.0322(19) 0.0289(19) 0.0221(18) -0.0035(15) -0.0079(15) -0.0186(16)
O12 0.067(2) 0.0414(18) 0.048(2) 0.0031(15) -0.0096(17) -0.0298(17)
C36 0.035(2) 0.0268(19) 0.030(2) -0.0033(16) -0.0044(16) -0.0167(17)
C11 0.0280(19) 0.0243(18) 0.0268(19) -0.0036(15) -0.0042(15) -0.0123(15)
C4 0.0279(18) 0.0259(18) 0.0193(17) -0.0077(14) 0.0012(14) -0.0117(15)
C6 0.0282(19) 0.0265(18) 0.0182(17) -0.0061(14) -0.0010(14) -0.0151(15)
C20 0.031(2) 0.033(2) 0.0244(19) -0.0008(15) -0.0067(15) -0.0184(17)
C47 0.031(2) 0.030(2) 0.0275(19) -0.0035(15) -0.0081(16) -0.0161(17)
C18 0.0317(19) 0.0279(19) 0.0219(18) -0.0003(14) -0.0114(15) -0.0176(16)
C14 0.031(2) 0.0273(19) 0.030(2) -0.0007(15) -0.0080(16) -0.0156(16)
C10 0.040(2) 0.032(2) 0.0254(19) -0.0014(16) -0.0023(16) -0.0234(18)
C12 0.0273(19) 0.0284(19) 0.030(2) -0.0044(16) -0.0042(16) -0.0133(16)
C37 0.038(2) 0.031(2) 0.0264(19) -0.0038(16) -0.0067(16) -0.0182(18)
O5 0.068(2) 0.047(2) 0.049(2) -0.0056(15) -0.0047(17) -0.0363(19)
C8 0.0241(18) 0.0198(17) 0.0275(19) -0.0059(14) -0.0038(15) -0.0056(14)
C40 0.031(2) 0.027(2) 0.033(2) -0.0022(16) -0.0045(16) -0.0173(16)
C52 0.043(2) 0.043(2) 0.029(2) 0.0030(17) -0.0132(18) -0.030(2)
O21 0.0381(19) 0.066(2) 0.078(3) -0.020(2) -0.0012(17) -0.0295(17)
O23 0.061(2) 0.049(2) 0.081(3) -0.0053(19) 0.011(2) -0.0374(19)
C41 0.031(2) 0.031(2) 0.032(2) -0.0021(16) -0.0087(16) -0.0191(18)
C50 0.039(2) 0.036(2) 0.039(2) -0.0016(18) -0.0029(18) -0.0238(19)
C9 0.036(2) 0.030(2) 0.031(2) -0.0054(16) -0.0069(16) -0.0206(17)
O6 0.064(2) 0.090(3) 0.046(2) 0.005(2) -0.0026(18) -0.049(2)
C2 0.0256(18) 0.0292(19) 0.0234(18) -0.0103(15) 0.0007(14) -0.0134(16)
C7 0.0285(19) 0.0257(19) 0.028(2) -0.0093(15) -0.0012(15) -0.0107(16)
C44 0.047(2) 0.039(2) 0.029(2) -0.0086(17) 0.0005(18) -0.030(2)
C48 0.037(2) 0.053(3) 0.035(2) -0.0012(19) -0.0043(18) -0.035(2)
C42 0.068(3) 0.046(3) 0.031(2) 0.0027(19) -0.017(2) -0.040(2)
C51 0.043(2) 0.036(2) 0.050(3) -0.002(2) -0.008(2) -0.025(2)
C43 0.036(2) 0.039(2) 0.034(2) 0.0030(18) -0.0101(17) -0.0237(18)
C45 0.038(2) 0.035(2) 0.030(2) -0.0068(17) -0.0008(17) -0.0224(18)
C39 0.044(2) 0.045(3) 0.038(2) -0.0087(19) -0.0018(19) -0.031(2)
C49 0.035(2) 0.054(3) 0.046(3) -0.014(2) -0.0059(19) -0.028(2)
C53 0.067(3) 0.048(3) 0.042(3) 0.009(2) -0.024(2) -0.042(3)
O29 0.053(2) 0.072(3) 0.057(2) -0.019(2) 0.0226(18) -0.036(2)
C55 0.044(3) 0.076(4) 0.072(4) -0.033(3) 0.018(3) -0.045(3)
C38 0.048(3) 0.052(3) 0.042(2) -0.006(2) -0.008(2) -0.034(2)
C54 0.042(3) 0.075(3) 0.047(3) -0.026(2) 0.009(2) -0.045(3)
N1X 0.0324(17) 0.0245(15) 0.0313(17) -0.0029(13) -0.0146(14) -0.0106(13)
N2X 0.0379(18) 0.0265(16) 0.0321(18) 0.0002(13) -0.0144(15) -0.0150(14)
C5X 0.034(2) 0.0218(18) 0.031(2) 0.0001(15) -0.0153(17) -0.0071(16)
C12X 0.0287(19) 0.0209(18) 0.032(2) 0.0017(15) -0.0153(16) -0.0075(15)
C10X 0.040(2) 0.032(2) 0.042(2) 0.0048(18) -0.0190(19) -0.0193(18)
C8X 0.029(2) 0.031(2) 0.034(2) -0.0020(17) -0.0133(17) -0.0054(17)
C6X 0.034(2) 0.035(2) 0.038(2) -0.0112(18) -0.0127(18) 0.0014(18)
C11X 0.036(2) 0.0240(18) 0.033(2) -0.0014(16) -0.0144(17) -0.0124(16)
C4X 0.040(2) 0.0244(19) 0.039(2) -0.0064(17) -0.0223(19) -0.0012(17)
C7X 0.029(2) 0.043(2) 0.036(2) -0.0065(19) -0.0092(18) -0.0046(18)
C9X 0.030(2) 0.040(2) 0.039(2) 0.0041(19) -0.0101(18) -0.0165(18)
C1X 0.052(3) 0.032(2) 0.044(3) 0.0047(18) -0.021(2) -0.026(2)
C3X 0.057(3) 0.024(2) 0.051(3) -0.0072(19) -0.032(2) -0.007(2)
C2X 0.066(3) 0.029(2) 0.056(3) 0.000(2) -0.034(3) -0.023(2)
N1Y 0.024(3) 0.033(2) 0.038(3) -0.015(2) 0.014(2) -0.015(2)
N2Y 0.032(2) 0.037(2) 0.051(3) -0.023(2) 0.014(2) -0.019(2)
C1Y 0.028(3) 0.026(3) 0.019(2) 0.000(2) 0.003(2) -0.013(2)
C2Y 0.029(3) 0.030(3) 0.029(3) 0.000(2) -0.001(2) -0.016(2)
C3Y 0.033(3) 0.024(3) 0.029(3) 0.004(2) 0.001(2) -0.014(2)
C4Y 0.027(3) 0.025(3) 0.034(3) -0.010(2) 0.002(2) -0.009(2)
C5Y 0.025(3) 0.028(3) 0.037(3) -0.016(2) 0.013(2) -0.010(2)
C6Y 0.031(4) 0.032(3) 0.041(3) -0.013(3) 0.001(3) -0.004(3)
C7Y 0.030(3) 0.046(3) 0.044(3) -0.024(3) -0.003(3) 0.002(3)
C8Y 0.026(3) 0.044(3) 0.049(3) -0.031(2) 0.006(2) -0.011(2)
C9Y 0.028(2) 0.035(2) 0.044(3) -0.023(2) 0.011(2) -0.013(2)
C10Y 0.033(3) 0.050(3) 0.055(3) -0.027(3) 0.003(3) -0.008(3)
C11Y 0.033(3) 0.039(3) 0.046(3) -0.016(3) 0.007(2) -0.014(2)
C12Y 0.037(3) 0.041(3) 0.053(3) -0.019(3) 0.011(2) -0.017(2)
O2WA 0.083(5) 0.065(5) 0.047(4) -0.023(3) 0.012(3) -0.057(4)
N1Z 0.033(2) 0.049(3) 0.050(3) -0.028(2) 0.003(2) -0.011(2)
N2Z 0.031(2) 0.048(3) 0.049(3) -0.028(2) 0.0053(19) -0.0129(19)
C1Z 0.033(2) 0.049(3) 0.050(3) -0.029(2) 0.003(2) -0.012(2)
C2Z 0.033(2) 0.050(3) 0.050(3) -0.029(2) 0.003(2) -0.012(2)
C3Z 0.032(2) 0.050(3) 0.050(3) -0.029(2) 0.003(2) -0.012(2)
C4Z 0.031(2) 0.049(3) 0.049(3) -0.029(2) 0.0032(19) -0.0123(19)
C5Z 0.032(2) 0.048(2) 0.049(3) -0.029(2) 0.0032(19) -0.0121(19)
C6Z 0.031(2) 0.048(3) 0.049(3) -0.029(2) 0.004(2) -0.013(2)
C7Z 0.030(2) 0.047(3) 0.049(3) -0.029(2) 0.0040(19) -0.0130(19)
C8Z 0.030(2) 0.047(2) 0.049(3) -0.029(2) 0.0042(18) -0.0133(18)
C9Z 0.031(2) 0.048(2) 0.049(3) -0.0287(19) 0.0043(18) -0.0128(18)
C10Z 0.030(2) 0.048(3) 0.049(3) -0.029(2) 0.0046(19) -0.0133(19)
C11Z 0.030(2) 0.048(3) 0.050(3) -0.029(2) 0.0049(19) -0.0135(19)
C12Z 0.030(2) 0.048(3) 0.049(3) -0.029(2) 0.0052(19) -0.0136(19)
O8WA 0.13(2) 0.030(10) 0.084(17) -0.025(10) 0.068(15) -0.023(11)

loop_
_atom_type_symbol
_atom_type_description
_atom_type_scat_dispersion_real
_atom_type_scat_dispersion_imag
_atom_type_scat_source
C C 0.0181 0.0091 'International Tables Vol C Tables 4.2.6.8 and 6.1.1.4'
H H 0.0000 0.0000 'International Tables Vol C Tables 4.2.6.8 and 6.1.1.4'
N N 0.0311 0.0180 'International Tables Vol C Tables 4.2.6.8 and 6.1.1.4'
O O 0.0492 0.0322 'International Tables Vol C Tables 4.2.6.8 and 6.1.1.4'

loop_
_geom_angle_atom_site_label_1
_geom_angle_atom_site_label_2
_geom_angle_atom_site_label_3
_geom_angle
_geom_angle_site_symmetry_1
_geom_angle_site_symmetry_3
_geom_angle_publ_flag
O1E C1E C2E 116.5(11) . . ?
O1C C1C C2C 114.6(9) . . ?
O1A C1A C2A 115(2) . . ?
C30 O13 C44 116.9(3) . . ?
C33 O28 C54 116.6(3) . . ?
C26 O25 C52 118.1(3) . . ?
C23 O10 C42 117.3(3) . . ?
C16 O7 C40 118.4(3) . . ?
C5 O16 C46 117.8(3) . . ?
C19 O22 C50 115.9(3) . . ?
C9 O4 C38 115.9(3) . . ?
C2 O1 C36 118.1(3) . . ?
C34 C29 C30 118.3(3) . . ?
C34 C29 C28 120.5(3) . . ?
C30 C29 C28 121.2(3) . . ?
C12 O19 C48 118.4(3) . . ?
O13 C30 C31 124.3(3) . . ?
O13 C30 C29 115.0(3) . . ?
C31 C30 C29 120.8(3) . . ?
C24 C25 C26 118.2(3) . . ?
C24 C25 C28 120.7(3) . . ?
C26 C25 C28 121.0(3) . . ?
C33 C34 C29 120.8(3) . . ?
C23 C24 C25 120.9(3) . . ?
O10 C23 C24 122.9(3) . . ?
O10 C23 C22 116.2(3) . . ?
C24 C23 C22 120.8(3) . . ?
C27 C26 O25 123.9(3) . . ?
C27 C26 C25 121.0(3) . . ?
O25 C26 C25 115.1(3) . . ?
C20 C19 O22 123.7(3) . . ?
C20 C19 C18 121.3(3) . . ?
O22 C19 C18 114.9(3) . . ?
C17 C16 C15 121.5(3) . . ?
C17 C16 O7 124.3(3) . . ?
C15 C16 O7 114.2(3) . . ?
C26 C27 C22 120.7(3) . . ?
C27 C22 C23 118.4(3) . . ?
C27 C22 C21 120.6(3) . . ?
C23 C22 C21 121.0(3) . . ?
C12 C13 C8 121.1(3) . . ?
C25 C28 C29 110.8(3) . . ?
C6 C1 C2 117.6(3) . . ?
C6 C1 C35 120.9(3) . . ?
C2 C1 C35 121.5(3) . . ?
C33 C32 C31 118.2(3) . . ?
C33 C32 C35 121.0(3) . . ?
C31 C32 C35 120.7(3) . . ?
C6 C5 O16 124.4(3) . . ?
C6 C5 C4 122.0(3) . . ?
O16 C5 C4 113.7(3) . . ?
C20 C15 C16 118.0(4) . . ?
C20 C15 C14 120.7(3) . . ?
C16 C15 C14 121.2(3) . . ?
C2 C3 C4 121.0(3) . . ?
C30 C31 C32 120.8(3) . . ?
O16 C46 C47 107.6(3) . . ?
C32 C35 C1 110.8(3) . . ?
C34 C33 C32 121.1(3) . . ?
C34 C33 O28 121.8(3) . . ?
C32 C33 O28 116.9(3) . . ?
C16 C17 C18 121.0(3) . . ?
C18 C21 C22 111.3(3) . . ?
O1 C36 C37 108.2(3) . . ?
C10 C11 C12 118.0(4) . . ?
C10 C11 C14 120.5(3) . . ?
C12 C11 C14 121.3(3) . . ?
C3 C4 C5 117.4(3) . . ?
C3 C4 C7 121.7(3) . . ?
C5 C4 C7 120.9(3) . . ?
C5 C6 C1 120.8(3) . . ?
C19 C20 C15 120.8(4) . . ?
O18 C47 O17 125.0(4) . . ?
O18 C47 C46 123.8(3) . . ?
O17 C47 C46 111.2(3) . . ?
C17 C18 C19 117.4(3) . . ?
C17 C18 C21 120.9(3) . . ?
C19 C18 C21 121.7(3) . . ?
C15 C14 C11 110.6(3) . . ?
C9 C10 C11 120.8(4) . . ?
O19 C12 C13 125.3(3) . . ?
O19 C12 C11 113.9(3) . . ?
C13 C12 C11 120.8(3) . . ?
O3 C37 O2 125.2(4) . . ?
O3 C37 C36 118.5(3) . . ?
O2 C37 C36 116.3(3) . . ?
C13 C8 C9 117.8(3) . . ?
C13 C8 C7 121.6(3) . . ?
C9 C8 C7 120.6(3) . . ?
O7 C40 C41 105.6(3) . . ?
O25 C52 C53 109.9(3) . . ?
O8 C41 O9 125.0(4) . . ?
O8 C41 C40 123.2(3) . . ?
O9 C41 C40 111.8(3) . . ?
O22 C50 C51 110.0(4) . . ?
C10 C9 O4 122.4(3) . . ?
C10 C9 C8 121.4(3) . . ?
O4 C9 C8 116.1(3) . . ?
C3 C2 O1 123.8(3) . . ?
C3 C2 C1 121.3(3) . . ?
O1 C2 C1 114.9(3) . . ?
C4 C7 C8 111.4(3) . . ?
O13 C44 C45 112.3(3) . . ?
O19 C48 C49 112.7(4) . . ?
O10 C42 C43 110.0(3) . . ?
O23 C51 O24 125.1(4) . . ?
O23 C51 C50 120.6(4) . . ?
O24 C51 C50 114.2(4) . . ?
O11 C43 O12 126.2(4) . . ?
O11 C43 C42 118.7(4) . . ?
O12 C43 C42 115.1(4) . . ?
O15 C45 O14 124.2(4) . . ?
O15 C45 C44 118.4(4) . . ?
O14 C45 C44 117.4(3) . . ?
O5 C39 O6 120.3(4) . . ?
O5 C39 C38 121.6(4) . . ?
O6 C39 C38 118.1(4) . . ?
O21 C49 O20 121.4(5) . . ?
O21 C49 C48 124.2(4) . . ?
O20 C49 C48 114.4(4) . . ?
O27 C53 O26 125.1(4) . . ?
O26 C53 O27A 103.8(7) . . ?
O27 C53 C52 116.7(4) . . ?
O26 C53 C52 117.1(4) . . ?
O27A C53 C52 120.0(6) . . ?
O29 C55 O30A 115.8(6) . . ?
O29 C55 O30 125.8(6) . . ?
O29 C55 C54 123.6(5) . . ?
O30A C55 C54 118.8(7) . . ?
O30 C55 C54 108.5(7) . . ?
O4 C38 C39 112.6(4) . . ?
O28 C54 C55 107.8(4) . . ?
C11X N1X C12X 116.4(3) . . ?
C1X N2X C5X 122.5(4) . . ?
N2X C5X C4X 119.5(4) . . ?
N2X C5X C12X 119.1(4) . . ?
C4X C5X C12X 121.4(4) . . ?
N1X C12X C8X 124.5(4) . . ?
N1X C12X C5X 117.4(4) . . ?
C8X C12X C5X 118.1(4) . . ?
C9X C10X C11X 119.4(4) . . ?
C12X C8X C9X 116.8(4) . . ?
C12X C8X C7X 119.9(4) . . ?
C9X C8X C7X 123.4(4) . . ?
C7X C6X C4X 121.6(4) . . ?
N1X C11X C10X 123.5(4) . . ?
C5X C4X C3X 117.7(4) . . ?
C5X C4X C6X 118.6(4) . . ?
C3X C4X C6X 123.7(4) . . ?
C6X C7X C8X 120.4(4) . . ?
C10X C9X C8X 119.5(4) . . ?
N2X C1X C2X 120.4(4) . . ?
C2X C3X C4X 121.0(4) . . ?
C3X C2X C1X 118.9(4) . . ?
C1Y N1Y C5Y 113.1(6) . . ?
C12Y N2Y C9Y 124.3(8) . . ?
N1Y C1Y C2Y 124.2(7) . . ?
C3Y C2Y C1Y 119.0(7) . . ?
C2Y C3Y C4Y 120.2(7) . . ?
C3Y C4Y C5Y 115.7(10) . . ?
C3Y C4Y C6Y 124.8(9) . . ?
C5Y C4Y C6Y 119.5(10) . . ?
N1Y C5Y C9Y 112.8(7) . . ?
N1Y C5Y C4Y 127.7(8) . . ?
C9Y C5Y C4Y 119.5(9) . . ?
C7Y C6Y C4Y 119.5(11) . . ?
C6Y C7Y C8Y 120.4(9) . . ?
C9Y C8Y C10Y 121.2(9) . . ?
C9Y C8Y C7Y 118.7(7) . . ?
C10Y C8Y C7Y 120.1(10) . . ?
C8Y C9Y N2Y 117.3(9) . . ?
C8Y C9Y C5Y 122.2(8) . . ?
N2Y C9Y C5Y 120.4(8) . . ?
C8Y C10Y C11Y 114.9(9) . . ?
C12Y C11Y C10Y 124.1(9) . . ?
N2Y C12Y C11Y 118.2(8) . . ?
C5Z N1Z C1Z 104.9(17) . . ?
C9Z N2Z C12Z 116.1(16) . . ?
C2Z C1Z N1Z 140(2) . . ?
C2Z C1Z C3Z 35.3(11) . . ?
N1Z C1Z C3Z 105.0(14) . . ?
C1Z C2Z C3Z 109.7(18) . . ?
C2Z C3Z C4Z 123(2) . . ?
C2Z C3Z C1Z 35.0(12) . . ?
C4Z C3Z C1Z 88.5(16) . . ?
C5Z C4Z C3Z 118(3) . . ?
C5Z C4Z C6Z 120(3) . . ?
C3Z C4Z C6Z 121(2) . . ?
N1Z C5Z C9Z 120(2) . . ?
N1Z C5Z C4Z 124(2) . . ?
C9Z C5Z C4Z 116(2) . . ?
C7Z C6Z C4Z 120(3) . . ?
C6Z C7Z C8Z 121(2) . . ?
C9Z C8Z C10Z 120.0(19) . . ?
C9Z C8Z C7Z 115.9(16) . . ?
C10Z C8Z C7Z 124.2(17) . . ?
C8Z C9Z C5Z 126.3(18) . . ?
C8Z C9Z N2Z 116(2) . . ?
C5Z C9Z N2Z 117(2) . . ?
C11Z C10Z C8Z 123.9(16) . . ?
C12Z C11Z C10Z 117.4(16) . . ?
C11Z C12Z N2Z 126.4(18) . . ?

loop_
_geom_bond_atom_site_label_1
_geom_bond_atom_site_label_2
_geom_bond_distance
_geom_bond_site_symmetry_2
_geom_bond_publ_flag
O1E C1E 1.393(9) . ?
C2E C1E 1.510(9) . ?
O27 C53 1.259(6) . ?
O27A C53 1.357(13) . ?
C2C C1C 1.544(9) . ?
O1C C1C 1.446(9) . ?
O30 C55 1.484(13) . ?
C1A O1A 1.411(10) . ?
C1A C2A 1.516(10) . ?
O30A C55 1.269(10) . ?
O13 C30 1.384(4) . ?
O13 C44 1.412(5) . ?
O28 C33 1.399(4) . ?
O28 C54 1.405(5) . ?
O25 C26 1.386(4) . ?
O25 C52 1.409(5) . ?
O10 C23 1.386(4) . ?
O10 C42 1.402(5) . ?
O7 C16 1.393(4) . ?
O7 C40 1.404(5) . ?
O16 C5 1.390(4) . ?
O16 C46 1.405(5) . ?
O17 C47 1.318(5) . ?
O14 C45 1.303(5) . ?
O22 C19 1.386(4) . ?
O22 C50 1.416(5) . ?
O4 C9 1.391(5) . ?
O4 C38 1.426(6) . ?
O1 C2 1.383(5) . ?
O1 C36 1.415(5) . ?
C29 C34 1.392(5) . ?
C29 C30 1.400(5) . ?
C29 C28 1.514(5) . ?
O19 C12 1.370(5) . ?
O19 C48 1.418(5) . ?
O8 C41 1.212(5) . ?
C30 C31 1.386(5) . ?
O9 C41 1.313(5) . ?
C25 C24 1.389(5) . ?
C25 C26 1.400(5) . ?
C25 C28 1.512(5) . ?
O18 C47 1.214(5) . ?
O3 C37 1.246(5) . ?
C34 C33 1.384(5) . ?
C24 C23 1.387(5) . ?
C23 C22 1.398(5) . ?
C26 C27 1.385(5) . ?
O2 C37 1.268(5) . ?
C19 C20 1.382(6) . ?
C19 C18 1.400(5) . ?
O20 C49 1.317(5) . ?
C16 C17 1.376(6) . ?
C16 C15 1.390(5) . ?
C27 C22 1.391(5) . ?
C22 C21 1.510(5) . ?
C13 C12 1.389(6) . ?
C13 C8 1.392(5) . ?
C1 C6 1.396(5) . ?
C1 C2 1.397(5) . ?
C1 C35 1.511(5) . ?
C32 C33 1.392(5) . ?
C32 C31 1.396(5) . ?
C32 C35 1.510(5) . ?
C5 C6 1.373(5) . ?
C5 C4 1.395(5) . ?
C15 C20 1.388(5) . ?
C15 C14 1.512(5) . ?
C3 C2 1.382(6) . ?
C3 C4 1.394(5) . ?
O11 C43 1.238(5) . ?
C46 C47 1.496(5) . ?
O15 C45 1.214(5) . ?
O24 C51 1.312(6) . ?
O26 C53 1.272(6) . ?
C17 C18 1.396(5) . ?
C21 C18 1.506(5) . ?
O12 C43 1.249(5) . ?
C36 C37 1.516(6) . ?
C11 C10 1.391(5) . ?
C11 C12 1.399(5) . ?
C11 C14 1.513(5) . ?
C4 C7 1.512(5) . ?
C10 C9 1.385(6) . ?
O5 C39 1.225(6) . ?
C8 C9 1.392(5) . ?
C8 C7 1.520(5) . ?
C40 C41 1.505(5) . ?
C52 C53 1.499(6) . ?
O21 C49 1.220(6) . ?
O23 C51 1.213(6) . ?
C50 C51 1.507(6) . ?
O6 C39 1.296(6) . ?
C44 C45 1.511(5) . ?
C48 C49 1.496(7) . ?
C42 C43 1.522(6) . ?
C39 C38 1.494(7) . ?
O29 C55 1.196(7) . ?
C55 C54 1.516(7) . ?
N1X C11X 1.333(5) . ?
N1X C12X 1.353(5) . ?
N2X C1X 1.332(5) . ?
N2X C5X 1.355(5) . ?
C5X C4X 1.397(6) . ?
C5X C12X 1.445(5) . ?
C12X C8X 1.402(6) . ?
C10X C9X 1.359(7) . ?
C10X C11X 1.402(6) . ?
C8X C9X 1.407(6) . ?
C8X C7X 1.446(6) . ?
C6X C7X 1.356(7) . ?
C6X C4X 1.422(7) . ?
C4X C3X 1.405(6) . ?
C1X C2X 1.382(7) . ?
C3X C2X 1.370(7) . ?
N1Y C1Y 1.353(9) . ?
N1Y C5Y 1.373(12) . ?
N2Y C12Y 1.307(9) . ?
N2Y C9Y 1.378(10) . ?
C1Y C2Y 1.440(9) . ?
C2Y C3Y 1.366(10) . ?
C3Y C4Y 1.401(13) . ?
C4Y C5Y 1.413(12) . ?
C4Y C6Y 1.43(2) . ?
C5Y C9Y 1.407(11) . ?
C6Y C7Y 1.383(17) . ?
C7Y C8Y 1.461(14) . ?
C8Y C9Y 1.354(12) . ?
C8Y C10Y 1.406(12) . ?
C10Y C11Y 1.407(13) . ?
C11Y C12Y 1.310(12) . ?
N1Z C5Z 1.29(2) . ?
N1Z C1Z 1.46(2) . ?
N2Z C9Z 1.39(2) . ?
N2Z C12Z 1.49(2) . ?
C1Z C2Z 1.23(3) . ?
C1Z C3Z 2.02(3) . ?
C2Z C3Z 1.24(3) . ?
C3Z C4Z 1.44(3) . ?
C4Z C5Z 1.39(3) . ?
C4Z C6Z 1.45(5) . ?
C5Z C9Z 1.38(3) . ?
C6Z C7Z 1.35(3) . ?
C7Z C8Z 1.43(2) . ?
C8Z C9Z 1.38(3) . ?
C8Z C10Z 1.39(2) . ?
C10Z C11Z 1.335(19) . ?
C11Z C12Z 1.19(2) . ?
O8WA O11W 1.47(4) . ?
